data_4324675
loop_
_publ_author_name
'Keying Ding'
'Deanna L. Miller'
'Victor G. Young'
'Connie C. Lu'

_publ_section_title
;
 Study of the Conformationally Flexible, Wide Bite-Angle Diphosphine
 4,6-Bis(3-diisopropylphosphinophenyl)dibenzofuran in Rhodium(I) and
 Palladium(II) Coordination Complexes
;
_journal_name_full 'Inorganic Chemistry'
_journal_page_first 2545
_journal_page_last 2552
_journal_paper_doi 10.1021/ic102373w
_journal_volume 50
_journal_year 2011
_chemical_formula_moiety 'C40 H48 N2 O P2 Pd, B F4, B F4, C2 H3 N'
_chemical_formula_sum 'C42 H51 B2 F8 N3 O P2 Pd'
_chemical_formula_weight 955.82
_chemical_name_common complex5
_chemical_name_systematic
; 
 ? 
;
_space_group_IT_number 14
_symmetry_cell_setting monoclinic
_symmetry_space_group_name_Hall '-P 2yn'
_symmetry_space_group_name_H-M 'P 1 21/n 1'
_atom_sites_solution_hydrogens geom
_atom_sites_solution_primary direct
_atom_sites_solution_secondary difmap
_audit_creation_method SHELXL-97
_cell_angle_alpha 90.00
_cell_angle_beta 95.942(2)
_cell_angle_gamma 90.00
_cell_formula_units_Z 4
_cell_length_a 11.5799(9)
_cell_length_b 11.3663(9)
_cell_length_c 33.729(3)
_cell_measurement_reflns_used 3992
_cell_measurement_temperature 173(2)
_cell_measurement_theta_max 25.04
_cell_measurement_theta_min 2.52
_cell_volume 4415.6(6)
_computing_cell_refinement 'SAINT, Bruker'
_computing_data_collection 'SMART, Bruker'
_computing_data_reduction 'SAINT, Bruker'
_computing_molecular_graphics 'SHELXTL, Bruker'
_computing_structure_refinement 'SHELXL-97 (Sheldrick, 1997)'
_computing_structure_solution 'SHELXS-97 (Sheldrick, 1990)'
_diffrn_ambient_temperature 173(2)
_diffrn_measured_fraction_theta_full 0.999
_diffrn_measured_fraction_theta_max 0.999
_diffrn_measurement_device_type 'Bruker SMART Platform CCD'
_diffrn_measurement_method 'area detector, omega scans per phi'
_diffrn_radiation_monochromator graphite
_diffrn_radiation_source 'normal-focus sealed tube'
_diffrn_radiation_type MoK\a
_diffrn_radiation_wavelength 0.71073
_diffrn_reflns_av_R_equivalents 0.0449
_diffrn_reflns_av_sigmaI/netI 0.0329
_diffrn_reflns_limit_h_max 13
_diffrn_reflns_limit_h_min -13
_diffrn_reflns_limit_k_max 13
_diffrn_reflns_limit_k_min -13
_diffrn_reflns_limit_l_max 40
_diffrn_reflns_limit_l_min -40
_diffrn_reflns_number 42213
_diffrn_reflns_theta_full 25.05
_diffrn_reflns_theta_max 25.05
_diffrn_reflns_theta_min 1.21
_exptl_absorpt_coefficient_mu 0.563
_exptl_absorpt_correction_T_max 0.8958
_exptl_absorpt_correction_T_min 0.8062
_exptl_absorpt_correction_type multi-scan
_exptl_absorpt_process_details 'SADABS, R.Blessing, 1995'
_exptl_crystal_colour light_yellow
_exptl_crystal_density_diffrn 1.438
_exptl_crystal_density_meas 1.438
_exptl_crystal_description plate
_exptl_crystal_F_000 1960
_exptl_crystal_size_max 0.40
_exptl_crystal_size_mid 0.30
_exptl_crystal_size_min 0.20
_refine_diff_density_max 1.108
_refine_diff_density_min -0.556
_refine_diff_density_rms 0.069
_refine_ls_extinction_method none
_refine_ls_goodness_of_fit_ref 1.045
_refine_ls_hydrogen_treatment constr
_refine_ls_matrix_type full
_refine_ls_number_parameters 556
_refine_ls_number_reflns 7836
_refine_ls_number_restraints 6
_refine_ls_restrained_S_all 1.045
_refine_ls_R_factor_all 0.0592
_refine_ls_R_factor_gt 0.0419
_refine_ls_shift/su_max 0.001
_refine_ls_shift/su_mean 0.000
_refine_ls_structure_factor_coef Fsqd
_refine_ls_weighting_details 'calc w=1/[\s^2^(Fo^2^)+(0.0327P)^2^+8.1982P] where P=(Fo^2^+2Fc^2^)/3'
_refine_ls_weighting_scheme calc
_refine_ls_wR_factor_gt 0.0890
_refine_ls_wR_factor_ref 0.0949
_reflns_number_gt 6233
_reflns_number_total 7836
_reflns_threshold_expression >2sigma(I)
_cod_data_source_file ic102373w_si_001_3.cif
_cod_data_source_block complex5
_cod_original_cell_volume 4415.5(6)
_cod_database_code 4324675

loop_
_symmetry_equiv_pos_as_xyz
'x, y, z'
'-x+1/2, y+1/2, -z+1/2'
'-x, -y, -z'
'x-1/2, -y-1/2, z-1/2'

loop_
_atom_site_label
_atom_site_type_symbol
_atom_site_fract_x
_atom_site_fract_y
_atom_site_fract_z
_atom_site_U_iso_or_equiv
_atom_site_adp_type
_atom_site_occupancy
_atom_site_symmetry_multiplicity
_atom_site_calc_flag
_atom_site_refinement_flags
_atom_site_disorder_assembly
_atom_site_disorder_group
Pd1 Pd 0.63429(2) 0.36037(2) 0.342887(8) 0.02544(8) Uani 1 1 d . . .
P1 P 0.83121(7) 0.34471(8) 0.36842(3) 0.0276(2) Uani 1 1 d . . .
P2 P 0.43961(7) 0.35808(8) 0.31491(3) 0.02613(19) Uani 1 1 d . . .
O1 O 0.52429(19) 0.1767(2) 0.46423(7) 0.0290(5) Uani 1 1 d . . .
C1 C 0.4126(3) 0.2044(3) 0.51592(10) 0.0328(8) Uani 1 1 d . . .
C2 C 0.5325(3) 0.1996(3) 0.53229(10) 0.0321(8) Uani 1 1 d . . .
C3 C 0.5901(4) 0.2071(3) 0.57056(11) 0.0396(9) Uani 1 1 d . . .
H3A H 0.5482 0.2210 0.5929 0.047 Uiso 1 1 calc R . .
C4 C 0.7081(4) 0.1941(3) 0.57530(11) 0.0391(9) Uani 1 1 d . . .
H4A H 0.7485 0.1960 0.6013 0.047 Uiso 1 1 calc R . .
C5 C 0.7697(3) 0.1780(3) 0.54239(11) 0.0374(9) Uani 1 1 d . . .
H5A H 0.8517 0.1701 0.5467 0.045 Uiso 1 1 calc R . .
C6 C 0.7162(3) 0.1732(3) 0.50338(10) 0.0311(8) Uani 1 1 d . . .
C7 C 0.5963(3) 0.1833(3) 0.49979(10) 0.0298(8) Uani 1 1 d . . .
C8 C 0.4123(3) 0.1901(3) 0.47470(10) 0.0294(8) Uani 1 1 d . . .
C9 C 0.3120(3) 0.1878(3) 0.44824(10) 0.0292(8) Uani 1 1 d . . .
C10 C 0.2091(3) 0.2006(3) 0.46613(12) 0.0355(9) Uani 1 1 d . . .
H10A H 0.1375 0.1993 0.4496 0.043 Uiso 1 1 calc R . .
C11 C 0.2067(3) 0.2150(3) 0.50690(11) 0.0381(9) Uani 1 1 d . . .
H11A H 0.1342 0.2231 0.5175 0.046 Uiso 1 1 calc R . .
C12 C 0.3077(3) 0.2176(3) 0.53217(11) 0.0377(9) Uani 1 1 d . . .
H12A H 0.3059 0.2282 0.5600 0.045 Uiso 1 1 calc R . .
C14 C 0.7744(3) 0.2400(3) 0.43756(10) 0.0287(8) Uani 1 1 d . . .
H14A H 0.7155 0.2983 0.4364 0.034 Uiso 1 1 calc R . .
C15 C 0.8481(3) 0.2341(3) 0.40740(10) 0.0273(7) Uani 1 1 d . . .
C16 C 0.9293(3) 0.1452(3) 0.40806(11) 0.0334(8) Uani 1 1 d . . .
H16A H 0.9786 0.1396 0.3873 0.040 Uiso 1 1 calc R . .
C17 C 0.9391(3) 0.0644(3) 0.43883(11) 0.0369(9) Uani 1 1 d . . .
H17A H 0.9940 0.0023 0.4389 0.044 Uiso 1 1 calc R . .
C18 C 0.8701(3) 0.0732(3) 0.46925(11) 0.0342(8) Uani 1 1 d . . .
H18A H 0.8794 0.0186 0.4907 0.041 Uiso 1 1 calc R . .
C13 C 0.7864(3) 0.1612(3) 0.46928(10) 0.0297(8) Uani 1 1 d . . .
C20 C 0.3725(3) 0.2523(3) 0.38233(10) 0.0271(7) Uani 1 1 d . . .
H20A H 0.4287 0.3030 0.3959 0.033 Uiso 1 1 calc R . .
C21 C 0.3566(3) 0.2529(3) 0.34061(10) 0.0270(7) Uani 1 1 d . . .
C22 C 0.2765(3) 0.1770(3) 0.32077(11) 0.0340(8) Uani 1 1 d . . .
H22A H 0.2635 0.1780 0.2925 0.041 Uiso 1 1 calc R . .
C23 C 0.2157(3) 0.0996(3) 0.34261(11) 0.0375(9) Uani 1 1 d . . .
H23A H 0.1635 0.0449 0.3291 0.045 Uiso 1 1 calc R . .
C24 C 0.2298(3) 0.1010(3) 0.38371(11) 0.0332(8) Uani 1 1 d . . .
H24A H 0.1859 0.0484 0.3981 0.040 Uiso 1 1 calc R . .
C19 C 0.3073(3) 0.1784(3) 0.40429(10) 0.0280(8) Uani 1 1 d . . .
C25 C 0.8977(3) 0.4795(3) 0.39019(11) 0.0353(9) Uani 1 1 d . . .
H25A H 0.8893 0.5410 0.3689 0.042 Uiso 1 1 calc R . .
C26 C 0.8352(4) 0.5246(4) 0.42433(13) 0.0521(11) Uani 1 1 d . . .
H26A H 0.8733 0.5965 0.4351 0.078 Uiso 1 1 calc R . .
H26B H 0.8377 0.4647 0.4453 0.078 Uiso 1 1 calc R . .
H26C H 0.7543 0.5419 0.4147 0.078 Uiso 1 1 calc R . .
C27 C 1.0270(3) 0.4653(4) 0.40256(14) 0.0558(12) Uani 1 1 d . . .
H27A H 1.0585 0.5393 0.4140 0.084 Uiso 1 1 calc R . .
H27B H 1.0665 0.4449 0.3792 0.084 Uiso 1 1 calc R . .
H27C H 1.0392 0.4025 0.4225 0.084 Uiso 1 1 calc R . .
C28 C 0.9183(3) 0.2995(3) 0.32851(11) 0.0366(9) Uani 1 1 d . . .
H28A H 0.9994 0.2845 0.3406 0.044 Uiso 1 1 calc R . .
C29 C 0.9216(4) 0.3992(4) 0.29818(12) 0.0487(11) Uani 1 1 d . . .
H29A H 0.9681 0.3749 0.2769 0.073 Uiso 1 1 calc R . .
H29B H 0.9564 0.4693 0.3115 0.073 Uiso 1 1 calc R . .
H29C H 0.8424 0.4175 0.2867 0.073 Uiso 1 1 calc R . .
C30 C 0.8719(4) 0.1862(4) 0.30821(12) 0.0452(10) Uani 1 1 d . . .
H30A H 0.9202 0.1648 0.2871 0.068 Uiso 1 1 calc R . .
H30B H 0.7917 0.1986 0.2965 0.068 Uiso 1 1 calc R . .
H30C H 0.8739 0.1227 0.3279 0.068 Uiso 1 1 calc R . .
C34 C 0.4362(3) 0.3145(3) 0.26242(10) 0.0338(8) Uani 1 1 d . . .
H34A H 0.3532 0.3041 0.2515 0.041 Uiso 1 1 calc R . .
C35 C 0.4989(3) 0.1986(3) 0.25791(11) 0.0399(9) Uani 1 1 d . . .
H35A H 0.4955 0.1779 0.2296 0.060 Uiso 1 1 calc R . .
H35B H 0.4616 0.1366 0.2723 0.060 Uiso 1 1 calc R . .
H35C H 0.5802 0.2064 0.2690 0.060 Uiso 1 1 calc R . .
C36 C 0.4888(4) 0.4121(4) 0.23869(11) 0.0469(10) Uani 1 1 d . . .
H36A H 0.4868 0.3884 0.2107 0.070 Uiso 1 1 calc R . .
H36B H 0.5695 0.4257 0.2496 0.070 Uiso 1 1 calc R . .
H36C H 0.4440 0.4846 0.2406 0.070 Uiso 1 1 calc R . .
C31 C 0.3619(3) 0.4982(3) 0.31660(11) 0.0338(8) Uani 1 1 d . . .
H31A H 0.4082 0.5589 0.3037 0.041 Uiso 1 1 calc R . .
C32 C 0.3534(4) 0.5374(3) 0.35934(12) 0.0453(10) Uani 1 1 d . . .
H32A H 0.3115 0.6124 0.3593 0.068 Uiso 1 1 calc R . .
H32B H 0.4317 0.5475 0.3730 0.068 Uiso 1 1 calc R . .
H32C H 0.3116 0.4778 0.3732 0.068 Uiso 1 1 calc R . .
C33 C 0.2428(3) 0.4930(4) 0.29308(14) 0.0529(11) Uani 1 1 d . . .
H33A H 0.2041 0.5693 0.2947 0.079 Uiso 1 1 calc R . .
H33B H 0.1962 0.4317 0.3042 0.079 Uiso 1 1 calc R . .
H33C H 0.2514 0.4748 0.2651 0.079 Uiso 1 1 calc R . .
N1 N 0.6552(2) 0.5283(3) 0.32723(8) 0.0275(6) Uani 1 1 d . . .
C37 C 0.6727(3) 0.6160(4) 0.31677(11) 0.0345(9) Uani 1 1 d . . .
C38 C 0.6985(4) 0.7329(3) 0.30150(12) 0.0449(10) Uani 1 1 d . . .
H38A H 0.7096 0.7888 0.3237 0.067 Uiso 1 1 calc R . .
H38B H 0.6338 0.7591 0.2825 0.067 Uiso 1 1 calc R . .
H38C H 0.7695 0.7291 0.2881 0.067 Uiso 1 1 calc R . .
N2 N 0.6170(2) 0.1939(3) 0.35674(8) 0.0295(7) Uani 1 1 d . . .
C39 C 0.6072(3) 0.1022(3) 0.36882(10) 0.0310(8) Uani 1 1 d . . .
C40 C 0.5954(4) -0.0132(3) 0.38548(13) 0.0507(11) Uani 1 1 d . . .
H40A H 0.5447 -0.0613 0.3669 0.076 Uiso 1 1 calc R . .
H40B H 0.5615 -0.0066 0.4108 0.076 Uiso 1 1 calc R . .
H40C H 0.6720 -0.0503 0.3900 0.076 Uiso 1 1 calc R . .
B1 B 0.9408(5) 0.8190(5) 0.37346(15) 0.0485(12) Uani 1 1 d . . .
F1 F 0.8373(3) 0.8622(5) 0.37136(17) 0.206(3) Uani 1 1 d . . .
F2 F 1.0211(4) 0.9019(3) 0.36866(11) 0.1114(13) Uani 1 1 d . . .
F3 F 0.9698(4) 0.7797(3) 0.41170(10) 0.1191(14) Uani 1 1 d . . .
F4 F 0.9465(2) 0.7275(2) 0.34647(7) 0.0584(7) Uani 1 1 d . . .
B2 B 0.4042(4) 0.8187(4) 0.30067(15) 0.0462(12) Uani 1 1 d . . .
F5 F 0.2905(3) 0.8243(3) 0.30690(10) 0.0902(10) Uani 1 1 d . . .
F6 F 0.4505(3) 0.9268(2) 0.29405(8) 0.0784(9) Uani 1 1 d . . .
F7 F 0.4679(2) 0.7693(2) 0.33390(7) 0.0528(6) Uani 1 1 d . . .
F8 F 0.4167(2) 0.7469(2) 0.26793(7) 0.0645(7) Uani 1 1 d . . .
N101 N 0.5277(9) 0.458(3) 0.4468(5) 0.0518(19) Uani 0.540(13) 1 d PD A -1
C101 C 0.4382(6) 0.4805(6) 0.4557(2) 0.039(3) Uani 0.540(13) 1 d PD A -1
C102 C 0.3228(9) 0.5057(17) 0.4659(5) 0.047(4) Uani 0.540(13) 1 d PD A -1
H10B H 0.2673 0.4983 0.4420 0.071 Uiso 0.540(13) 1 calc PR A -1
H10C H 0.3203 0.5861 0.4763 0.071 Uiso 0.540(13) 1 calc PR A -1
H10D H 0.3024 0.4500 0.4862 0.071 Uiso 0.540(13) 1 calc PR A -1
N201 N 0.5651(16) 0.460(4) 0.4527(5) 0.0518(19) Uani 0.460(13) 1 d PD A -2
C201 C 0.6207(7) 0.4709(7) 0.4823(3) 0.044(3) Uani 0.460(13) 1 d PD A -2
C202 C 0.6915(16) 0.4919(19) 0.5194(3) 0.045(4) Uani 0.460(13) 1 d PD A -2
H20D H 0.7730 0.4756 0.5159 0.067 Uiso 0.460(13) 1 calc PR A -2
H20B H 0.6663 0.4402 0.5401 0.067 Uiso 0.460(13) 1 calc PR A -2
H20C H 0.6834 0.5742 0.5274 0.067 Uiso 0.460(13) 1 calc PR A -2

loop_
_atom_site_aniso_label
_atom_site_aniso_U_11
_atom_site_aniso_U_22
_atom_site_aniso_U_33
_atom_site_aniso_U_23
_atom_site_aniso_U_13
_atom_site_aniso_U_12
Pd1 0.02585(14) 0.02456(14) 0.02603(14) 0.00456(12) 0.00325(10) -0.00115(12)
P1 0.0259(5) 0.0291(5) 0.0278(5) 0.0042(4) 0.0032(4) -0.0006(4)
P2 0.0260(4) 0.0267(4) 0.0256(5) 0.0039(4) 0.0021(3) -0.0012(4)
O1 0.0297(13) 0.0323(13) 0.0255(12) 0.0035(10) 0.0055(10) -0.0025(10)
C1 0.044(2) 0.0246(18) 0.032(2) 0.0036(15) 0.0110(17) -0.0042(16)
C2 0.044(2) 0.0292(19) 0.0235(19) 0.0044(15) 0.0077(16) -0.0048(17)
C3 0.062(3) 0.034(2) 0.024(2) 0.0039(16) 0.0079(18) -0.0059(19)
C4 0.058(3) 0.032(2) 0.026(2) 0.0048(16) -0.0051(18) -0.0024(19)
C5 0.045(2) 0.032(2) 0.033(2) 0.0068(16) -0.0061(17) 0.0011(17)
C6 0.041(2) 0.0244(18) 0.0279(19) 0.0060(14) 0.0012(16) -0.0021(15)
C7 0.040(2) 0.0265(18) 0.0226(18) 0.0053(14) 0.0010(15) -0.0031(15)
C8 0.033(2) 0.0247(17) 0.032(2) 0.0039(15) 0.0100(16) -0.0029(15)
C9 0.0319(19) 0.0224(17) 0.034(2) 0.0047(15) 0.0055(16) -0.0049(15)
C10 0.032(2) 0.0297(19) 0.046(2) 0.0019(17) 0.0096(17) -0.0063(16)
C11 0.040(2) 0.033(2) 0.044(2) 0.0027(17) 0.0207(19) -0.0018(17)
C12 0.052(2) 0.030(2) 0.033(2) 0.0031(16) 0.0161(18) -0.0027(18)
C14 0.0261(18) 0.0279(18) 0.0310(19) 0.0019(15) -0.0017(15) -0.0003(14)
C15 0.0270(18) 0.0263(18) 0.0277(18) 0.0018(14) -0.0020(14) -0.0044(14)
C16 0.0288(18) 0.037(2) 0.034(2) 0.0040(17) 0.0001(15) 0.0038(17)
C17 0.031(2) 0.036(2) 0.042(2) 0.0030(17) -0.0038(17) 0.0048(16)
C18 0.038(2) 0.0270(19) 0.036(2) 0.0068(16) -0.0064(17) -0.0013(16)
C13 0.0311(19) 0.0273(19) 0.0295(19) 0.0007(15) -0.0028(15) -0.0061(15)
C20 0.0245(18) 0.0253(17) 0.0316(19) 0.0010(15) 0.0027(14) -0.0025(14)
C21 0.0263(18) 0.0257(17) 0.0296(19) 0.0030(15) 0.0054(14) -0.0007(14)
C22 0.0307(19) 0.037(2) 0.034(2) -0.0017(16) 0.0005(16) -0.0029(16)
C23 0.034(2) 0.035(2) 0.043(2) -0.0077(17) 0.0055(17) -0.0124(16)
C24 0.0312(19) 0.0284(18) 0.041(2) 0.0003(16) 0.0103(16) -0.0066(15)
C19 0.0285(18) 0.0252(17) 0.0313(19) 0.0022(15) 0.0079(15) 0.0013(14)
C25 0.036(2) 0.033(2) 0.036(2) 0.0040(17) -0.0010(16) -0.0062(16)
C26 0.064(3) 0.038(2) 0.054(3) -0.010(2) 0.010(2) -0.009(2)
C27 0.041(2) 0.052(3) 0.070(3) -0.003(2) -0.013(2) -0.011(2)
C28 0.031(2) 0.045(2) 0.035(2) 0.0036(18) 0.0070(16) 0.0043(17)
C29 0.049(2) 0.057(3) 0.043(2) 0.010(2) 0.017(2) -0.002(2)
C30 0.050(2) 0.049(2) 0.037(2) -0.0047(19) 0.0086(19) 0.010(2)
C34 0.036(2) 0.036(2) 0.0284(19) 0.0037(16) -0.0012(16) -0.0023(16)
C35 0.046(2) 0.044(2) 0.031(2) -0.0019(17) 0.0070(17) -0.0009(19)
C36 0.067(3) 0.048(2) 0.026(2) 0.0075(18) 0.0083(19) -0.005(2)
C31 0.0308(19) 0.0287(19) 0.042(2) 0.0056(16) 0.0062(16) 0.0020(15)
C32 0.052(3) 0.034(2) 0.053(3) 0.0023(19) 0.021(2) 0.0040(19)
C33 0.039(2) 0.049(3) 0.068(3) 0.007(2) -0.005(2) 0.010(2)
N1 0.0260(15) 0.0277(17) 0.0285(16) 0.0069(13) 0.0013(12) -0.0022(13)
C37 0.0277(19) 0.042(2) 0.033(2) -0.0010(17) -0.0009(15) 0.0019(17)
C38 0.049(2) 0.037(2) 0.048(2) 0.0104(19) 0.0000(19) -0.0071(19)
N2 0.0271(16) 0.0307(17) 0.0303(16) 0.0034(13) 0.0011(12) -0.0013(13)
C39 0.033(2) 0.030(2) 0.0298(19) -0.0001(16) 0.0011(15) -0.0017(16)
C40 0.073(3) 0.028(2) 0.050(3) 0.0072(19) 0.003(2) -0.008(2)
B1 0.051(3) 0.049(3) 0.046(3) 0.001(2) 0.010(2) -0.008(2)
F1 0.083(3) 0.284(7) 0.233(6) -0.197(5) -0.066(3) 0.071(3)
F2 0.163(4) 0.078(2) 0.105(3) -0.029(2) 0.069(3) -0.052(2)
F3 0.198(4) 0.088(3) 0.067(2) 0.0031(19) -0.008(2) -0.047(3)
F4 0.0737(17) 0.0454(14) 0.0568(16) -0.0040(12) 0.0101(13) -0.0059(13)
B2 0.052(3) 0.045(3) 0.040(3) 0.004(2) 0.000(2) 0.002(2)
F5 0.0558(18) 0.124(3) 0.091(2) -0.007(2) 0.0048(16) 0.0130(18)
F6 0.125(3) 0.0407(15) 0.0667(19) 0.0108(13) -0.0010(17) -0.0127(16)
F7 0.0639(16) 0.0540(15) 0.0394(13) 0.0049(11) -0.0006(11) -0.0061(12)
F8 0.096(2) 0.0586(16) 0.0387(14) -0.0036(12) 0.0051(13) -0.0110(15)
N101 0.049(7) 0.053(3) 0.052(5) -0.008(5) 0.000(5) -0.004(10)
C101 0.051(6) 0.034(4) 0.029(4) 0.001(3) -0.008(4) -0.010(4)
C102 0.060(9) 0.047(6) 0.033(7) 0.011(7) -0.005(5) -0.014(5)
N201 0.049(7) 0.053(3) 0.052(5) -0.008(5) 0.000(5) -0.004(10)
C201 0.042(6) 0.033(5) 0.057(8) 0.002(4) 0.016(5) 0.003(4)
C202 0.047(6) 0.040(6) 0.047(10) 0.017(9) 0.006(8) -0.002(5)

loop_
_atom_type_symbol
_atom_type_description
_atom_type_scat_dispersion_real
_atom_type_scat_dispersion_imag
_atom_type_scat_source
C C 0.0033 0.0016 'International Tables Vol C Tables 4.2.6.8 and 6.1.1.4'
H H 0.0000 0.0000 'International Tables Vol C Tables 4.2.6.8 and 6.1.1.4'
B B 0.0013 0.0007 'International Tables Vol C Tables 4.2.6.8 and 6.1.1.4'
N N 0.0061 0.0033 'International Tables Vol C Tables 4.2.6.8 and 6.1.1.4'
O O 0.0106 0.0060 'International Tables Vol C Tables 4.2.6.8 and 6.1.1.4'
F F 0.0171 0.0103 'International Tables Vol C Tables 4.2.6.8 and 6.1.1.4'
P P 0.1023 0.0942 'International Tables Vol C Tables 4.2.6.8 and 6.1.1.4'
Pd Pd -0.9988 1.0072 'International Tables Vol C Tables 4.2.6.8 and 6.1.1.4'

loop_
_geom_angle_atom_site_label_1
_geom_angle_atom_site_label_2
_geom_angle_atom_site_label_3
_geom_angle
N2 Pd1 N1 177.98(12)
N2 Pd1 P2 88.14(8)
N1 Pd1 P2 92.41(8)
N2 Pd1 P1 87.65(8)
N1 Pd1 P1 91.68(8)
P2 Pd1 P1 174.59(3)
C15 P1 C25 106.22(16)
C15 P1 C28 108.12(17)
C25 P1 C28 106.73(17)
C15 P1 Pd1 110.13(11)
C25 P1 Pd1 115.66(12)
C28 P1 Pd1 109.67(12)
C21 P2 C31 105.79(16)
C21 P2 C34 108.90(16)
C31 P2 C34 107.64(17)
C21 P2 Pd1 110.47(11)
C31 P2 Pd1 115.55(12)
C34 P2 Pd1 108.31(12)
C8 O1 C7 105.5(3)
C12 C1 C8 119.4(3)
C12 C1 C2 134.3(3)
C8 C1 C2 106.2(3)
C3 C2 C7 119.7(3)
C3 C2 C1 134.6(3)
C7 C2 C1 105.7(3)
C4 C3 C2 118.6(4)
C4 C3 H3A 120.7
C2 C3 H3A 120.7
C3 C4 C5 120.6(4)
C3 C4 H4A 119.7
C5 C4 H4A 119.7
C4 C5 C6 122.8(4)
C4 C5 H5A 118.6
C6 C5 H5A 118.6
C7 C6 C5 115.0(3)
C7 C6 C13 124.4(3)
C5 C6 C13 120.6(3)
C6 C7 O1 125.2(3)
C6 C7 C2 123.3(3)
O1 C7 C2 111.5(3)
O1 C8 C9 125.1(3)
O1 C8 C1 111.0(3)
C9 C8 C1 123.8(3)
C8 C9 C10 114.4(3)
C8 C9 C19 125.9(3)
C10 C9 C19 119.6(3)
C11 C10 C9 123.0(4)
C11 C10 H10A 118.5
C9 C10 H10A 118.5
C12 C11 C10 120.9(3)
C12 C11 H11A 119.5
C10 C11 H11A 119.5
C11 C12 C1 118.3(3)
C11 C12 H12A 120.8
C1 C12 H12A 120.8
C13 C14 C15 120.7(3)
C13 C14 H14A 119.7
C15 C14 H14A 119.7
C16 C15 C14 119.4(3)
C16 C15 P1 122.8(3)
C14 C15 P1 117.9(3)
C15 C16 C17 120.1(3)
C15 C16 H16A 119.9
C17 C16 H16A 119.9
C18 C17 C16 120.4(3)
C18 C17 H17A 119.8
C16 C17 H17A 119.8
C17 C18 C13 120.9(3)
C17 C18 H18A 119.5
C13 C18 H18A 119.5
C14 C13 C18 118.4(3)
C14 C13 C6 121.3(3)
C18 C13 C6 120.3(3)
C19 C20 C21 121.0(3)
C19 C20 H20A 119.5
C21 C20 H20A 119.5
C22 C21 C20 119.6(3)
C22 C21 P2 122.8(3)
C20 C21 P2 117.6(3)
C23 C22 C21 119.3(3)
C23 C22 H22A 120.4
C21 C22 H22A 120.4
C24 C23 C22 120.9(3)
C24 C23 H23A 119.6
C22 C23 H23A 119.6
C23 C24 C19 120.8(3)
C23 C24 H24A 119.6
C19 C24 H24A 119.6
C24 C19 C20 118.3(3)
C24 C19 C9 120.0(3)
C20 C19 C9 121.5(3)
C26 C25 C27 111.2(3)
C26 C25 P1 112.0(3)
C27 C25 P1 112.4(3)
C26 C25 H25A 106.9
C27 C25 H25A 106.9
P1 C25 H25A 106.9
C25 C26 H26A 109.5
C25 C26 H26B 109.5
H26A C26 H26B 109.5
C25 C26 H26C 109.5
H26A C26 H26C 109.5
H26B C26 H26C 109.5
C25 C27 H27A 109.5
C25 C27 H27B 109.5
H27A C27 H27B 109.5
C25 C27 H27C 109.5
H27A C27 H27C 109.5
H27B C27 H27C 109.5
C30 C28 C29 110.9(3)
C30 C28 P1 111.7(3)
C29 C28 P1 109.7(3)
C30 C28 H28A 108.2
C29 C28 H28A 108.2
P1 C28 H28A 108.2
C28 C29 H29A 109.5
C28 C29 H29B 109.5
H29A C29 H29B 109.5
C28 C29 H29C 109.5
H29A C29 H29C 109.5
H29B C29 H29C 109.5
C28 C30 H30A 109.5
C28 C30 H30B 109.5
H30A C30 H30B 109.5
C28 C30 H30C 109.5
H30A C30 H30C 109.5
H30B C30 H30C 109.5
C35 C34 C36 110.8(3)
C35 C34 P2 111.6(2)
C36 C34 P2 109.8(3)
C35 C34 H34A 108.2
C36 C34 H34A 108.2
P2 C34 H34A 108.2
C34 C35 H35A 109.5
C34 C35 H35B 109.5
H35A C35 H35B 109.5
C34 C35 H35C 109.5
H35A C35 H35C 109.5
H35B C35 H35C 109.5
C34 C36 H36A 109.5
C34 C36 H36B 109.5
H36A C36 H36B 109.5
C34 C36 H36C 109.5
H36A C36 H36C 109.5
H36B C36 H36C 109.5
C33 C31 C32 111.2(3)
C33 C31 P2 111.9(3)
C32 C31 P2 111.4(3)
C33 C31 H31A 107.4
C32 C31 H31A 107.4
P2 C31 H31A 107.4
C31 C32 H32A 109.5
C31 C32 H32B 109.5
H32A C32 H32B 109.5
C31 C32 H32C 109.5
H32A C32 H32C 109.5
H32B C32 H32C 109.5
C31 C33 H33A 109.5
C31 C33 H33B 109.5
H33A C33 H33B 109.5
C31 C33 H33C 109.5
H33A C33 H33C 109.5
H33B C33 H33C 109.5
C37 N1 Pd1 174.3(3)
N1 C37 C38 178.0(4)
C37 C38 H38A 109.5
C37 C38 H38B 109.5
H38A C38 H38B 109.5
C37 C38 H38C 109.5
H38A C38 H38C 109.5
H38B C38 H38C 109.5
C39 N2 Pd1 172.6(3)
N2 C39 C40 178.2(4)
C39 C40 H40A 109.5
C39 C40 H40B 109.5
H40A C40 H40B 109.5
C39 C40 H40C 109.5
H40A C40 H40C 109.5
H40B C40 H40C 109.5
F1 B1 F2 112.1(5)
F1 B1 F3 108.1(5)
F2 B1 F3 103.6(4)
F1 B1 F4 110.9(4)
F2 B1 F4 111.4(4)
F3 B1 F4 110.4(4)
F5 B2 F6 112.7(4)
F5 B2 F8 109.5(4)
F6 B2 F8 108.8(4)
F5 B2 F7 109.6(4)
F6 B2 F7 108.0(4)
F8 B2 F7 108.1(4)
N101 C101 C102 177.7(16)
C101 C102 H10B 109.5
C101 C102 H10C 109.5
H10B C102 H10C 109.5
C101 C102 H10D 109.5
H10B C102 H10D 109.5
H10C C102 H10D 109.5
N201 C201 C202 177(2)
C201 C202 H20D 109.5
C201 C202 H20B 109.5
H20D C202 H20B 109.5
C201 C202 H20C 109.5
H20D C202 H20C 109.5
H20B C202 H20C 109.5

loop_
_geom_bond_atom_site_label_1
_geom_bond_atom_site_label_2
_geom_bond_distance
Pd1 N2 1.964(3)
Pd1 N1 2.002(3)
Pd1 P2 2.3522(9)
Pd1 P1 2.3593(9)
P1 C15 1.815(3)
P1 C25 1.834(4)
P1 C28 1.837(4)
P2 C21 1.811(3)
P2 C31 1.833(4)
P2 C34 1.835(4)
O1 C8 1.388(4)
O1 C7 1.390(4)
C1 C12 1.392(5)
C1 C8 1.399(5)
C1 C2 1.442(5)
C2 C3 1.392(5)
C2 C7 1.396(5)
C3 C4 1.368(6)
C3 H3A 0.9500
C4 C5 1.392(5)
C4 H4A 0.9500
C5 C6 1.396(5)
C5 H5A 0.9500
C6 C7 1.386(5)
C6 C13 1.482(5)
C8 C9 1.389(5)
C9 C10 1.398(5)
C9 C19 1.482(5)
C10 C11 1.388(5)
C10 H10A 0.9500
C11 C12 1.374(5)
C11 H11A 0.9500
C12 H12A 0.9500
C14 C13 1.391(5)
C14 C15 1.395(5)
C14 H14A 0.9500
C15 C16 1.379(5)
C16 C17 1.382(5)
C16 H16A 0.9500
C17 C18 1.367(5)
C17 H17A 0.9500
C18 C13 1.393(5)
C18 H18A 0.9500
C20 C19 1.393(5)
C20 C21 1.400(5)
C20 H20A 0.9500
C21 C22 1.387(5)
C22 C23 1.386(5)
C22 H22A 0.9500
C23 C24 1.379(5)
C23 H23A 0.9500
C24 C19 1.390(5)
C24 H24A 0.9500
C25 C26 1.511(5)
C25 C27 1.520(5)
C25 H25A 1.0000
C26 H26A 0.9800
C26 H26B 0.9800
C26 H26C 0.9800
C27 H27A 0.9800
C27 H27B 0.9800
C27 H27C 0.9800
C28 C30 1.529(5)
C28 C29 1.530(5)
C28 H28A 1.0000
C29 H29A 0.9800
C29 H29B 0.9800
C29 H29C 0.9800
C30 H30A 0.9800
C30 H30B 0.9800
C30 H30C 0.9800
C34 C35 1.520(5)
C34 C36 1.531(5)
C34 H34A 1.0000
C35 H35A 0.9800
C35 H35B 0.9800
C35 H35C 0.9800
C36 H36A 0.9800
C36 H36B 0.9800
C36 H36C 0.9800
C31 C33 1.519(5)
C31 C32 1.522(5)
C31 H31A 1.0000
C32 H32A 0.9800
C32 H32B 0.9800
C32 H32C 0.9800
C33 H33A 0.9800
C33 H33B 0.9800
C33 H33C 0.9800
N1 C37 1.084(4)
C37 C38 1.467(5)
C38 H38A 0.9800
C38 H38B 0.9800
C38 H38C 0.9800
N2 C39 1.129(4)
C39 C40 1.439(5)
C40 H40A 0.9800
C40 H40B 0.9800
C40 H40C 0.9800
B1 F1 1.290(6)
B1 F2 1.346(6)
B1 F3 1.373(6)
B1 F4 1.388(6)
B2 F5 1.355(6)
B2 F6 1.368(6)
B2 F8 1.393(5)
B2 F7 1.395(5)
N101 C101 1.138(4)
C101 C102 1.442(4)
C102 H10B 0.9800
C102 H10C 0.9800
C102 H10D 0.9800
N201 C201 1.138(4)
C201 C202 1.442(4)
C202 H20D 0.9800
C202 H20B 0.9800
C202 H20C 0.9800

loop_
_geom_torsion_atom_site_label_1
_geom_torsion_atom_site_label_2
_geom_torsion_atom_site_label_3
_geom_torsion_atom_site_label_4
_geom_torsion
N2 Pd1 P1 C15 -29.12(15)
N1 Pd1 P1 C15 152.78(14)
P2 Pd1 P1 C15 -68.2(4)
N2 Pd1 P1 C25 -149.53(16)
N1 Pd1 P1 C25 32.37(16)
P2 Pd1 P1 C25 171.4(3)
N2 Pd1 P1 C28 89.75(16)
N1 Pd1 P1 C28 -88.35(16)
P2 Pd1 P1 C28 50.6(4)
N2 Pd1 P2 C21 29.97(15)
N1 Pd1 P2 C21 -151.97(14)
P1 Pd1 P2 C21 69.1(4)
N2 Pd1 P2 C31 149.99(16)
N1 Pd1 P2 C31 -31.95(16)
P1 Pd1 P2 C31 -170.9(3)
N2 Pd1 P2 C34 -89.21(15)
N1 Pd1 P2 C34 88.85(15)
P1 Pd1 P2 C34 -50.1(4)
C12 C1 C2 C3 -0.6(7)
C8 C1 C2 C3 -179.5(4)
C12 C1 C2 C7 179.2(4)
C8 C1 C2 C7 0.3(4)
C7 C2 C3 C4 -2.2(5)
C1 C2 C3 C4 177.5(4)
C2 C3 C4 C5 2.4(6)
C3 C4 C5 C6 -0.7(6)
C4 C5 C6 C7 -1.1(5)
C4 C5 C6 C13 177.3(3)
C5 C6 C7 O1 -177.5(3)
C13 C6 C7 O1 4.1(5)
C5 C6 C7 C2 1.3(5)
C13 C6 C7 C2 -177.1(3)
C8 O1 C7 C6 179.3(3)
C8 O1 C7 C2 0.4(4)
C3 C2 C7 C6 0.4(5)
C1 C2 C7 C6 -179.4(3)
C3 C2 C7 O1 179.3(3)
C1 C2 C7 O1 -0.5(4)
C7 O1 C8 C9 -179.2(3)
C7 O1 C8 C1 -0.2(4)
C12 C1 C8 O1 -179.1(3)
C2 C1 C8 O1 0.0(4)
C12 C1 C8 C9 -0.1(5)
C2 C1 C8 C9 179.0(3)
O1 C8 C9 C10 178.6(3)
C1 C8 C9 C10 -0.3(5)
O1 C8 C9 C19 -4.2(5)
C1 C8 C9 C19 177.0(3)
C8 C9 C10 C11 0.3(5)
C19 C9 C10 C11 -177.2(3)
C9 C10 C11 C12 0.1(6)
C10 C11 C12 C1 -0.6(5)
C8 C1 C12 C11 0.6(5)
C2 C1 C12 C11 -178.2(4)
C13 C14 C15 C16 3.5(5)
C13 C14 C15 P1 -177.0(3)
C25 P1 C15 C16 -104.1(3)
C28 P1 C15 C16 10.1(3)
Pd1 P1 C15 C16 129.9(3)
C25 P1 C15 C14 76.4(3)
C28 P1 C15 C14 -169.3(3)
Pd1 P1 C15 C14 -49.5(3)
C14 C15 C16 C17 -1.4(5)
P1 C15 C16 C17 179.2(3)
C15 C16 C17 C18 -1.4(5)
C16 C17 C18 C13 2.0(6)
C15 C14 C13 C18 -2.9(5)
C15 C14 C13 C6 174.3(3)
C17 C18 C13 C14 0.1(5)
C17 C18 C13 C6 -177.1(3)
C7 C6 C13 C14 52.1(5)
C5 C6 C13 C14 -126.2(4)
C7 C6 C13 C18 -130.8(4)
C5 C6 C13 C18 50.9(5)
C19 C20 C21 C22 -1.4(5)
C19 C20 C21 P2 176.5(3)
C31 P2 C21 C22 97.3(3)
C34 P2 C21 C22 -18.2(3)
Pd1 P2 C21 C22 -137.0(3)
C31 P2 C21 C20 -80.6(3)
C34 P2 C21 C20 163.9(3)
Pd1 P2 C21 C20 45.1(3)
C20 C21 C22 C23 -1.6(5)
P2 C21 C22 C23 -179.5(3)
C21 C22 C23 C24 3.1(6)
C22 C23 C24 C19 -1.4(6)
C23 C24 C19 C20 -1.6(5)
C23 C24 C19 C9 173.3(3)
C21 C20 C19 C24 3.0(5)
C21 C20 C19 C9 -171.9(3)
C8 C9 C19 C24 134.6(4)
C10 C9 C19 C24 -48.2(5)
C8 C9 C19 C20 -50.6(5)
C10 C9 C19 C20 126.6(4)
C15 P1 C25 C26 -63.5(3)
C28 P1 C25 C26 -178.7(3)
Pd1 P1 C25 C26 59.0(3)
C15 P1 C25 C27 62.6(3)
C28 P1 C25 C27 -52.6(3)
Pd1 P1 C25 C27 -174.9(2)
C15 P1 C28 C30 65.4(3)
C25 P1 C28 C30 179.3(3)
Pd1 P1 C28 C30 -54.7(3)
C15 P1 C28 C29 -171.2(3)
C25 P1 C28 C29 -57.3(3)
Pd1 P1 C28 C29 68.7(3)
C21 P2 C34 C35 -65.8(3)
C31 P2 C34 C35 180.0(3)
Pd1 P2 C34 C35 54.4(3)
C21 P2 C34 C36 170.9(3)
C31 P2 C34 C36 56.7(3)
Pd1 P2 C34 C36 -68.9(3)
C21 P2 C31 C33 -65.2(3)
C34 P2 C31 C33 51.1(3)
Pd1 P2 C31 C33 172.3(2)
C21 P2 C31 C32 60.0(3)
C34 P2 C31 C32 176.3(3)
Pd1 P2 C31 C32 -62.6(3)
N2 Pd1 N1 C37 -8(6)
P2 Pd1 N1 C37 -114(3)
P1 Pd1 N1 C37 62(3)
Pd1 N1 C37 C38 10(15)
N1 Pd1 N2 C39 147(3)
P2 Pd1 N2 C39 -107(2)
P1 Pd1 N2 C39 76(2)
Pd1 N2 C39 C40 -10(15)
